data_7703470
loop_
_publ_author_name
'Heitkemper, Tobias'
'Na\&s, Leonard'
'Sindlinger, Christian P.'

_publ_section_title
;
 2,5-Bis-trimethylsilyl substituted boroles.
;
_journal_issue 8
_journal_name_full 'Dalton transactions (Cambridge, England : 2003)'
_journal_page_first 2706
_journal_page_last 2714
_journal_paper_doi 10.1039/d0dt00393j
_journal_volume 49
_journal_year 2020
_chemical_formula_moiety 'C38 H60 B Cl Si2'
_chemical_formula_sum 'C38 H60 B Cl Si2'
_chemical_formula_weight 619.30
_chemical_properties_physical Air-sensitive,Moisture-sensitive,Hygroscopic
_space_group_crystal_system monoclinic
_space_group_IT_number 14
_space_group_name_Hall '-P 2ybc'
_space_group_name_H-M_alt 'P 1 21/c 1'
_atom_sites_solution_hydrogens geom
_audit_creation_method SHELXL-2018/3
_audit_update_record
;
2020-01-10 deposited with the CCDC.	2020-02-06 downloaded from the CCDC.
;
_cell_angle_alpha 90
_cell_angle_beta 99.1270(10)
_cell_angle_gamma 90
_cell_formula_units_Z 4
_cell_length_a 11.7378(4)
_cell_length_b 12.4676(4)
_cell_length_c 26.4693(9)
_cell_measurement_reflns_used 9936
_cell_measurement_temperature 100(2)
_cell_measurement_theta_max 21.3975
_cell_measurement_theta_min 2.2505
_cell_volume 3824.5(2)
_computing_cell_refinement 'SAINT V8.38A'
_computing_data_collection 'APEX2 v2012.2'
_computing_data_reduction 'SAINT V8.38A'
_computing_molecular_graphics 'XP Version 5.1'
_computing_publication_material 'XP Version 5.1'
_computing_structure_refinement 'SHELXL-2018/3 (Sheldrick, 2018)'
_computing_structure_solution 'SHELXT 2018/2 (Sheldrick, 2018)'
_diffrn_ambient_temperature 100(2)
_diffrn_measured_fraction_theta_full 1.000
_diffrn_measured_fraction_theta_max 0.993
_diffrn_measurement_device_type 'Bruker Smart APEX II Quazar'
_diffrn_measurement_method 'omega scans'
_diffrn_radiation_type AgK\a
_diffrn_radiation_wavelength 0.56086
_diffrn_reflns_av_R_equivalents 0.0467
_diffrn_reflns_av_unetI/netI 0.0287
_diffrn_reflns_Laue_measured_fraction_full 1.000
_diffrn_reflns_Laue_measured_fraction_max 0.993
_diffrn_reflns_limit_h_max 15
_diffrn_reflns_limit_h_min -15
_diffrn_reflns_limit_k_max 16
_diffrn_reflns_limit_k_min -16
_diffrn_reflns_limit_l_max 34
_diffrn_reflns_limit_l_min -34
_diffrn_reflns_number 92892
_diffrn_reflns_point_group_measured_fraction_full 1.000
_diffrn_reflns_point_group_measured_fraction_max 0.993
_diffrn_reflns_theta_full 19.665
_diffrn_reflns_theta_max 21.727
_diffrn_reflns_theta_min 1.230
_diffrn_source 'INCOATEC Microsource'
_exptl_absorpt_coefficient_mu 0.102
_exptl_absorpt_correction_T_max 0.7447
_exptl_absorpt_correction_T_min 0.7025
_exptl_absorpt_correction_type multi-scan
_exptl_absorpt_process_details SADABS-2016/2
_exptl_crystal_colour orange
_exptl_crystal_density_diffrn 1.076
_exptl_crystal_description prism
_exptl_crystal_F_000 1352
_exptl_crystal_recrystallization_method 'Re-crystallisation from solvent: pentane'
_exptl_crystal_size_max 0.403
_exptl_crystal_size_mid 0.241
_exptl_crystal_size_min 0.147
_refine_diff_density_max 0.420
_refine_diff_density_min -0.282
_refine_diff_density_rms 0.052
_refine_ls_extinction_method none
_refine_ls_goodness_of_fit_ref 1.077
_refine_ls_hydrogen_treatment constr
_refine_ls_matrix_type full
_refine_ls_number_parameters 397
_refine_ls_number_reflns 9164
_refine_ls_number_restraints 0
_refine_ls_restrained_S_all 1.077
_refine_ls_R_factor_all 0.0566
_refine_ls_R_factor_gt 0.0421
_refine_ls_shift/su_max 0.002
_refine_ls_shift/su_mean 0.000
_refine_ls_structure_factor_coef Fsqd
_refine_ls_weighting_details 'w=1/[\s^2^(Fo^2^)+(0.0402P)^2^+2.6489P] where P=(Fo^2^+2Fc^2^)/3'
_refine_ls_weighting_scheme calc
_refine_ls_wR_factor_gt 0.1001
_refine_ls_wR_factor_ref 0.1071
_reflns_Friedel_coverage 0.000
_reflns_number_gt 7486
_reflns_number_total 9164
_reflns_threshold_expression 'I > 2\s(I)'
_cod_data_source_file d0dt00393j2.cif
_cod_data_source_block sad_a_CCDC3
_cod_depositor_comments 'Adding full bibliography for 7703465--7703474.cif.'
_cod_original_sg_symbol_H-M 'P 21/c'
_cod_database_code 7703470
_shelx_shelxl_version_number 2018/3
_shelx_space_group_comment
;
The symmetry employed for this shelxl refinement is uniquely defined
by the following loop, which should always be used as a source of
symmetry information in preference to the above space-group names.
They are only intended as comments.
;
_shelx_estimated_absorpt_t_min 0.960
_shelx_estimated_absorpt_t_max 0.985

loop_
_space_group_symop_operation_xyz
'x, y, z'
'-x, y+1/2, -z+1/2'
'-x, -y, -z'
'x, -y-1/2, z-1/2'

loop_
_atom_site_label
_atom_site_type_symbol
_atom_site_fract_x
_atom_site_fract_y
_atom_site_fract_z
_atom_site_U_iso_or_equiv
_atom_site_adp_type
_atom_site_occupancy
_atom_site_site_symmetry_order
_atom_site_calc_flag
_atom_site_refinement_flags_posn
_atom_site_refinement_flags_adp
Cl1 Cl 0.34733(4) 0.99562(3) 0.55529(2) 0.02693(11) Uani 1 1 d . .
C1 C 0.25804(13) 0.78888(12) 0.58367(6) 0.0145(3) Uani 1 1 d . .
Si1 Si 0.10030(4) 0.81141(3) 0.56259(2) 0.01586(10) Uani 1 1 d . .
B1 B 0.36196(15) 0.86120(13) 0.57484(6) 0.0153(3) Uani 1 1 d . .
Si2 Si 0.63162(4) 0.84358(4) 0.59223(2) 0.01812(10) Uani 1 1 d . .
C2 C 0.31169(12) 0.70244(11) 0.60762(5) 0.0130(3) Uani 1 1 d . .
C4 C 0.47863(13) 0.79995(12) 0.59121(6) 0.0148(3) Uani 1 1 d . .
C3 C 0.44326(12) 0.70635(12) 0.60941(5) 0.0131(3) Uani 1 1 d . .
C5 C 0.08248(14) 0.86945(14) 0.49666(6) 0.0224(3) Uani 1 1 d . .
H5A H 0.109328 0.817597 0.473324 0.034 Uiso 1 1 calc R U
H5B H 0.127915 0.935487 0.497119 0.034 Uiso 1 1 calc R U
H5C H 0.000860 0.885673 0.484976 0.034 Uiso 1 1 calc R U
C6 C 0.04271(15) 0.90875(15) 0.60570(7) 0.0260(4) Uani 1 1 d . .
H6A H 0.087439 0.975375 0.607245 0.039 Uiso 1 1 calc R U
H6B H 0.048844 0.877972 0.640096 0.039 Uiso 1 1 calc R U
H6C H -0.038404 0.924071 0.592430 0.039 Uiso 1 1 calc R U
C7 C 0.01625(15) 0.68399(14) 0.55988(7) 0.0262(4) Uani 1 1 d . .
H7A H -0.063117 0.697195 0.543128 0.039 Uiso 1 1 calc R U
H7B H 0.015595 0.657544 0.594697 0.039 Uiso 1 1 calc R U
H7C H 0.052099 0.630293 0.540386 0.039 Uiso 1 1 calc R U
C8 C 0.68683(16) 0.79076(14) 0.53493(7) 0.0289(4) Uani 1 1 d . .
H8A H 0.628491 0.801451 0.504502 0.043 Uiso 1 1 calc R U
H8B H 0.703452 0.714031 0.539485 0.043 Uiso 1 1 calc R U
H8C H 0.757609 0.829010 0.530642 0.043 Uiso 1 1 calc R U
C9 C 0.64170(16) 0.99278(14) 0.59076(7) 0.0280(4) Uani 1 1 d . .
H9A H 0.600651 1.019480 0.558042 0.042 Uiso 1 1 calc R U
H9B H 0.722954 1.014184 0.594605 0.042 Uiso 1 1 calc R U
H9C H 0.606786 1.023099 0.618850 0.042 Uiso 1 1 calc R U
C10 C 0.72523(16) 0.79627(17) 0.65169(8) 0.0354(5) Uani 1 1 d . .
H10A H 0.724285 0.717715 0.652811 0.053 Uiso 1 1 calc R U
H10B H 0.696128 0.824970 0.681672 0.053 Uiso 1 1 calc R U
H10C H 0.804417 0.821299 0.651813 0.053 Uiso 1 1 calc R U
C11 C 0.25820(12) 0.61363(12) 0.63232(5) 0.0131(3) Uani 1 1 d . .
C12 C 0.19712(12) 0.63606(12) 0.67217(6) 0.0145(3) Uani 1 1 d . .
H12 H 0.189135 0.708367 0.682372 0.017 Uiso 1 1 calc R U
C13 C 0.14767(12) 0.55443(12) 0.69724(6) 0.0152(3) Uani 1 1 d . .
C15 C -0.01974(18) 0.65744(18) 0.71948(8) 0.0386(5) Uani 1 1 d . .
H15A H 0.010695 0.722323 0.705516 0.058 Uiso 1 1 calc R U
H15B H -0.062450 0.677212 0.747043 0.058 Uiso 1 1 calc R U
H15C H -0.071521 0.620397 0.692335 0.058 Uiso 1 1 calc R U
C14 C 0.08031(14) 0.58310(13) 0.74063(6) 0.0204(3) Uani 1 1 d . .
C16 C 0.02902(17) 0.48493(16) 0.76262(7) 0.0322(4) Uani 1 1 d . .
H16A H -0.025087 0.449670 0.735707 0.048 Uiso 1 1 calc R U
H16B H -0.011906 0.506941 0.790434 0.048 Uiso 1 1 calc R U
H16C H 0.090974 0.434893 0.775882 0.048 Uiso 1 1 calc R U
C17 C 0.16048(19) 0.6388(2) 0.78364(8) 0.0426(5) Uani 1 1 d . .
H17A H 0.224355 0.590690 0.796799 0.064 Uiso 1 1 calc R U
H17B H 0.117424 0.657118 0.811288 0.064 Uiso 1 1 calc R U
H17C H 0.191212 0.704421 0.770486 0.064 Uiso 1 1 calc R U
C18 C 0.16073(13) 0.44954(12) 0.68135(6) 0.0167(3) Uani 1 1 d . .
H18 H 0.127285 0.393074 0.698130 0.020 Uiso 1 1 calc R U
C19 C 0.22125(13) 0.42419(12) 0.64159(6) 0.0155(3) Uani 1 1 d . .
C20 C 0.23292(14) 0.30924(12) 0.62245(6) 0.0193(3) Uani 1 1 d . .
C21 C 0.16179(15) 0.29995(15) 0.56898(7) 0.0279(4) Uani 1 1 d . .
H21A H 0.190966 0.350992 0.545936 0.042 Uiso 1 1 calc R U
H21B H 0.080757 0.316035 0.570679 0.042 Uiso 1 1 calc R U
H21C H 0.168048 0.226884 0.556049 0.042 Uiso 1 1 calc R U
C22 C 0.1892(2) 0.22621(15) 0.65718(8) 0.0399(5) Uani 1 1 d . .
H22A H 0.106778 0.237762 0.657556 0.060 Uiso 1 1 calc R U
H22B H 0.231757 0.233524 0.691981 0.060 Uiso 1 1 calc R U
H22C H 0.201069 0.154042 0.644289 0.060 Uiso 1 1 calc R U
C23 C 0.35927(15) 0.28446(14) 0.61904(7) 0.0268(4) Uani 1 1 d . .
H23A H 0.365885 0.210255 0.607641 0.040 Uiso 1 1 calc R U
H23B H 0.406348 0.293912 0.652783 0.040 Uiso 1 1 calc R U
H23C H 0.386429 0.333357 0.594512 0.040 Uiso 1 1 calc R U
C24 C 0.27045(13) 0.50771(12) 0.61762(6) 0.0142(3) Uani 1 1 d . .
H24 H 0.313020 0.492142 0.590832 0.017 Uiso 1 1 calc R U
C25 C 0.51471(12) 0.61316(12) 0.62943(6) 0.0135(3) Uani 1 1 d . .
C26 C 0.51783(12) 0.57919(12) 0.67980(6) 0.0139(3) Uani 1 1 d . .
H26 H 0.473844 0.616398 0.701401 0.017 Uiso 1 1 calc R U
C27 C 0.58441(12) 0.49159(12) 0.69885(6) 0.0141(3) Uani 1 1 d . .
C28 C 0.59102(13) 0.45387(12) 0.75426(6) 0.0172(3) Uani 1 1 d . .
C29 C 0.52491(17) 0.52711(16) 0.78577(6) 0.0288(4) Uani 1 1 d . .
H29A H 0.556253 0.599985 0.785918 0.043 Uiso 1 1 calc R U
H29B H 0.532973 0.500246 0.820948 0.043 Uiso 1 1 calc R U
H29C H 0.443114 0.528057 0.770628 0.043 Uiso 1 1 calc R U
C30 C 0.54077(17) 0.34048(15) 0.75524(7) 0.0298(4) Uani 1 1 d . .
H30A H 0.458803 0.341813 0.740399 0.045 Uiso 1 1 calc R U
H30B H 0.549238 0.315072 0.790680 0.045 Uiso 1 1 calc R U
H30C H 0.582156 0.292100 0.735284 0.045 Uiso 1 1 calc R U
C31 C 0.71746(15) 0.45103(15) 0.78021(7) 0.0266(4) Uani 1 1 d . .
H31A H 0.760590 0.400630 0.762017 0.040 Uiso 1 1 calc R U
H31B H 0.721502 0.427819 0.815823 0.040 Uiso 1 1 calc R U
H31C H 0.751082 0.522834 0.779371 0.040 Uiso 1 1 calc R U
C32 C 0.64529(13) 0.43723(12) 0.66555(6) 0.0164(3) Uani 1 1 d . .
H32 H 0.690495 0.376823 0.678050 0.020 Uiso 1 1 calc R U
C33 C 0.64258(13) 0.46779(12) 0.61467(6) 0.0156(3) Uani 1 1 d . .
C34 C 0.70939(14) 0.40215(13) 0.57994(6) 0.0203(3) Uani 1 1 d . .
C35 C 0.66255(19) 0.28761(16) 0.57575(9) 0.0411(5) Uani 1 1 d . .
H35A H 0.580974 0.288737 0.560271 0.062 Uiso 1 1 calc R U
H35B H 0.670297 0.255652 0.609949 0.062 Uiso 1 1 calc R U
H35C H 0.706337 0.244965 0.554337 0.062 Uiso 1 1 calc R U
C36 C 0.83739(16) 0.39948(19) 0.60347(8) 0.0383(5) Uani 1 1 d . .
H36A H 0.880466 0.358180 0.581271 0.057 Uiso 1 1 calc R U
H36B H 0.846035 0.365682 0.637293 0.057 Uiso 1 1 calc R U
H36C H 0.867517 0.472877 0.606904 0.057 Uiso 1 1 calc R U
C37 C 0.7000(2) 0.44895(17) 0.52623(7) 0.0399(5) Uani 1 1 d . .
H37A H 0.742908 0.403688 0.505534 0.060 Uiso 1 1 calc R U
H37B H 0.732251 0.521592 0.528225 0.060 Uiso 1 1 calc R U
H37C H 0.618657 0.451649 0.510415 0.060 Uiso 1 1 calc R U
C38 C 0.57700(13) 0.55728(12) 0.59719(6) 0.0149(3) Uani 1 1 d . .
H38 H 0.574647 0.580585 0.562869 0.018 Uiso 1 1 calc R U

loop_
_atom_site_aniso_label
_atom_site_aniso_U_11
_atom_site_aniso_U_22
_atom_site_aniso_U_33
_atom_site_aniso_U_23
_atom_site_aniso_U_13
_atom_site_aniso_U_12
Cl1 0.0276(2) 0.01350(18) 0.0379(2) 0.00933(16) -0.00034(17) 0.00033(16)
C1 0.0163(7) 0.0130(7) 0.0146(7) -0.0001(5) 0.0036(5) 0.0013(6)
Si1 0.0146(2) 0.0166(2) 0.0160(2) 0.00091(16) 0.00119(15) 0.00315(16)
B1 0.0205(8) 0.0125(8) 0.0128(7) 0.0011(6) 0.0030(6) 0.0011(6)
Si2 0.0158(2) 0.0178(2) 0.0214(2) 0.00275(17) 0.00495(17) -0.00243(16)
C2 0.0142(7) 0.0130(7) 0.0119(6) -0.0013(5) 0.0028(5) 0.0002(5)
C4 0.0164(7) 0.0141(7) 0.0145(7) 0.0005(6) 0.0038(5) 0.0005(6)
C3 0.0143(7) 0.0140(7) 0.0113(6) -0.0009(5) 0.0032(5) 0.0015(6)
C5 0.0232(8) 0.0229(8) 0.0199(8) 0.0028(6) -0.0003(6) 0.0045(7)
C6 0.0225(8) 0.0319(9) 0.0236(8) -0.0038(7) 0.0035(7) 0.0084(7)
C7 0.0204(8) 0.0268(9) 0.0286(9) 0.0046(7) -0.0047(7) -0.0035(7)
C8 0.0305(9) 0.0228(9) 0.0383(10) 0.0004(7) 0.0201(8) -0.0007(7)
C9 0.0293(9) 0.0215(9) 0.0359(10) -0.0035(7) 0.0131(8) -0.0087(7)
C10 0.0223(9) 0.0420(11) 0.0386(11) 0.0121(9) -0.0056(8) -0.0095(8)
C11 0.0117(6) 0.0134(7) 0.0136(7) 0.0027(5) 0.0005(5) 0.0006(5)
C12 0.0137(7) 0.0136(7) 0.0159(7) 0.0003(6) 0.0017(5) 0.0024(6)
C13 0.0124(7) 0.0194(7) 0.0139(7) 0.0023(6) 0.0024(5) 0.0018(6)
C15 0.0400(11) 0.0439(12) 0.0377(11) 0.0138(9) 0.0240(9) 0.0202(10)
C14 0.0226(8) 0.0225(8) 0.0182(8) 0.0020(6) 0.0095(6) 0.0009(7)
C16 0.0372(10) 0.0321(10) 0.0324(10) 0.0061(8) 0.0219(8) 0.0003(8)
C17 0.0443(12) 0.0616(15) 0.0258(10) -0.0160(10) 0.0171(9) -0.0160(11)
C18 0.0160(7) 0.0169(7) 0.0171(7) 0.0041(6) 0.0025(6) -0.0032(6)
C19 0.0162(7) 0.0142(7) 0.0153(7) 0.0003(6) 0.0000(6) -0.0011(6)
C20 0.0241(8) 0.0135(7) 0.0209(8) -0.0020(6) 0.0053(6) -0.0041(6)
C21 0.0252(9) 0.0287(9) 0.0285(9) -0.0126(7) -0.0001(7) -0.0031(7)
C22 0.0703(15) 0.0151(8) 0.0403(11) -0.0031(8) 0.0270(11) -0.0100(9)
C23 0.0263(9) 0.0170(8) 0.0350(10) -0.0065(7) -0.0015(7) 0.0035(7)
C24 0.0152(7) 0.0153(7) 0.0123(7) 0.0010(5) 0.0028(5) 0.0009(6)
C25 0.0121(6) 0.0115(7) 0.0169(7) 0.0009(5) 0.0021(5) -0.0005(5)
C26 0.0126(6) 0.0134(7) 0.0163(7) -0.0009(5) 0.0045(5) -0.0001(5)
C27 0.0138(7) 0.0129(7) 0.0154(7) 0.0018(5) 0.0018(5) -0.0021(5)
C28 0.0202(7) 0.0165(7) 0.0144(7) 0.0026(6) 0.0012(6) 0.0011(6)
C29 0.0355(10) 0.0346(10) 0.0175(8) 0.0050(7) 0.0078(7) 0.0095(8)
C30 0.0407(10) 0.0259(9) 0.0226(8) 0.0052(7) 0.0045(8) -0.0092(8)
C31 0.0257(9) 0.0300(9) 0.0220(8) 0.0021(7) -0.0029(7) 0.0019(7)
C32 0.0148(7) 0.0132(7) 0.0210(8) 0.0028(6) 0.0024(6) 0.0031(6)
C33 0.0137(7) 0.0153(7) 0.0183(7) -0.0014(6) 0.0040(6) 0.0007(6)
C34 0.0219(8) 0.0181(8) 0.0227(8) -0.0017(6) 0.0085(6) 0.0041(6)
C35 0.0463(12) 0.0265(10) 0.0575(14) -0.0161(9) 0.0295(11) -0.0045(9)
C36 0.0247(9) 0.0514(13) 0.0406(11) -0.0081(10) 0.0106(8) 0.0091(9)
C37 0.0582(13) 0.0394(11) 0.0265(10) 0.0020(8) 0.0206(9) 0.0212(10)
C38 0.0157(7) 0.0152(7) 0.0142(7) 0.0013(6) 0.0037(5) 0.0001(6)

loop_
_atom_type_symbol
_atom_type_description
_atom_type_scat_dispersion_real
_atom_type_scat_dispersion_imag
_atom_type_scat_source
C C 0.0015 0.0009 'International Tables Vol C Tables 4.2.6.8 and 6.1.1.4'
H H 0.0000 0.0000 'International Tables Vol C Tables 4.2.6.8 and 6.1.1.4'
B B 0.0004 0.0004 'International Tables Vol C Tables 4.2.6.8 and 6.1.1.4'
Si Si 0.0522 0.0431 'International Tables Vol C Tables 4.2.6.8 and 6.1.1.4'
Cl Cl 0.0998 0.0984 'International Tables Vol C Tables 4.2.6.8 and 6.1.1.4'

loop_
_geom_angle_atom_site_label_1
_geom_angle_atom_site_label_2
_geom_angle_atom_site_label_3
_geom_angle
C2 C1 B1 102.30(13)
C2 C1 Si1 128.67(12)
B1 C1 Si1 128.91(11)
C6 Si1 C7 109.69(9)
C6 Si1 C1 110.69(7)
C7 Si1 C1 112.12(7)
C6 Si1 C5 108.76(8)
C7 Si1 C5 108.27(8)
C1 Si1 C5 107.20(7)
C1 B1 C4 110.22(13)
C1 B1 Cl1 123.55(12)
C4 B1 Cl1 125.96(12)
C8 Si2 C9 107.72(8)
C8 Si2 C10 109.93(10)
C9 Si2 C10 107.58(9)
C8 Si2 C4 110.03(8)
C9 Si2 C4 110.69(8)
C10 Si2 C4 110.81(8)
C1 C2 C11 127.28(13)
C1 C2 C3 112.29(13)
C11 C2 C3 120.38(12)
C3 C4 B1 102.40(13)
C3 C4 Si2 126.39(11)
B1 C4 Si2 131.01(11)
C4 C3 C25 128.02(13)
C4 C3 C2 112.32(13)
C25 C3 C2 119.66(12)
C24 C11 C12 119.37(13)
C24 C11 C2 121.22(13)
C12 C11 C2 119.38(13)
C13 C12 C11 121.18(14)
C18 C13 C12 118.01(14)
C18 C13 C14 122.67(14)
C12 C13 C14 119.32(14)
C16 C14 C17 108.42(15)
C16 C14 C15 107.47(15)
C17 C14 C15 110.13(17)
C16 C14 C13 112.40(14)
C17 C14 C13 109.53(14)
C15 C14 C13 108.87(13)
C13 C18 C19 122.35(14)
C24 C19 C18 118.15(14)
C24 C19 C20 118.91(13)
C18 C19 C20 122.92(14)
C22 C20 C21 108.65(15)
C22 C20 C23 108.65(15)
C21 C20 C23 108.77(14)
C22 C20 C19 112.25(13)
C21 C20 C19 108.20(13)
C23 C20 C19 110.25(13)
C11 C24 C19 120.94(14)
C26 C25 C38 119.78(13)
C26 C25 C3 120.54(13)
C38 C25 C3 119.66(13)
C27 C26 C25 120.91(13)
C26 C27 C32 117.84(13)
C26 C27 C28 121.96(13)
C32 C27 C28 120.20(13)
C29 C28 C27 112.72(13)
C29 C28 C30 108.15(14)
C27 C28 C30 109.78(13)
C29 C28 C31 107.96(14)
C27 C28 C31 109.55(13)
C30 C28 C31 108.58(14)
C33 C32 C27 122.79(14)
C38 C33 C32 117.81(14)
C38 C33 C34 122.40(14)
C32 C33 C34 119.78(13)
C37 C34 C35 108.54(16)
C37 C34 C36 107.99(16)
C35 C34 C36 109.11(16)
C37 C34 C33 112.70(14)
C35 C34 C33 109.24(13)
C36 C34 C33 109.20(14)
C33 C38 C25 120.84(14)

loop_
_geom_bond_atom_site_label_1
_geom_bond_atom_site_label_2
_geom_bond_distance
Cl1 B1 1.7543(17)
C1 C2 1.354(2)
C1 B1 1.564(2)
C1 Si1 1.8683(15)
Si1 C6 1.8646(17)
Si1 C7 1.8654(18)
Si1 C5 1.8701(16)
B1 C4 1.568(2)
Si2 C8 1.8616(18)
Si2 C9 1.8648(18)
Si2 C10 1.8665(19)
Si2 C4 1.8725(16)
C2 C11 1.476(2)
C2 C3 1.538(2)
C4 C3 1.353(2)
C3 C25 1.481(2)
C11 C24 1.391(2)
C11 C12 1.394(2)
C12 C13 1.391(2)
C13 C18 1.390(2)
C13 C14 1.536(2)
C15 C14 1.531(2)
C14 C16 1.520(2)
C14 C17 1.525(3)
C18 C19 1.396(2)
C19 C24 1.392(2)
C19 C20 1.533(2)
C20 C22 1.526(2)
C20 C21 1.529(2)
C20 C23 1.531(2)
C25 C26 1.394(2)
C25 C38 1.395(2)
C26 C27 1.390(2)
C27 C32 1.395(2)
C27 C28 1.530(2)
C28 C29 1.529(2)
C28 C30 1.534(2)
C28 C31 1.534(2)
C32 C33 1.395(2)
C33 C38 1.392(2)
C33 C34 1.536(2)
C34 C37 1.524(2)
C34 C35 1.528(2)
C34 C36 1.533(2)
